data_4081596
loop_
_publ_author_name
'Thirumoorthi, Ramalingam'
'Chivers, Tristram'
'Gendy, Chris'
'Vargas-Baca, Ignacio'

_publ_section_title
;
 CH--NH Tautomerism in the Products of the Reactions of the Methanide
 [HC(PPh2NSiMe3)2]&#x2212;with Pnictogen and Tellurium Iodides
;
_journal_issue 19
_journal_name_full Organometallics
_journal_page_first 5360
_journal_paper_doi 10.1021/om400649c
_journal_volume 32
_journal_year 2013
_chemical_formula_moiety '(C28 H31 As I N2 P2 Si), (Sb F6), (C H2 Cl2)'
_chemical_formula_sum 'C29 H33 As Cl2 F6 I N2 P2 Sb Si'
_chemical_formula_weight 1008.07
_chemical_name_systematic
; 
 ? 
;
_space_group_IT_number 9
_symmetry_cell_setting monoclinic
_symmetry_space_group_name_Hall 'C -2yc'
_symmetry_space_group_name_H-M 'C 1 c 1'
_atom_sites_solution_hydrogens geom
_atom_sites_solution_primary direct
_atom_sites_solution_secondary difmap
_cell_angle_alpha 90.0000(13)
_cell_angle_beta 102.5580(16)
_cell_angle_gamma 90.0000(17)
_cell_formula_units_Z 4
_cell_length_a 17.5370(3)
_cell_length_b 13.3290(3)
_cell_length_c 16.3100(5)
_cell_measurement_reflns_used 14514
_cell_measurement_temperature 123(2)
_cell_measurement_theta_max 27.7
_cell_measurement_theta_min 1.9
_cell_volume 3721.27(16)
_computing_cell_refinement 'DENZO (Otwinowski & Minor 1997)'
_computing_data_collection 'Collect (Nonius, 1999)'
_computing_data_reduction 'Scalepack (Otwinowski & Minor 1997)'
_computing_molecular_graphics 'ORTEP-3 for Windows (Farrugia, 1997)'
_computing_publication_material 'SHELXL97 (Sheldrick, 2008)'
_computing_structure_refinement 'SHELXL-97 (Sheldrick, 2008)'
_computing_structure_solution 'SHELXS-97 (Sheldrick, 2008)'
_diffrn_ambient_temperature 123(2)
_diffrn_measured_fraction_theta_full 0.995
_diffrn_measured_fraction_theta_max 0.995
_diffrn_measurement_device_type 'KappaCCD (Nonius, FR540C)'
_diffrn_measurement_method 'phi\omega scans'
_diffrn_radiation_monochromator 'horizonally mounted graphite crystal'
_diffrn_radiation_source 'Enraf Nonius FR590D, fine-focus sealed tube'
_diffrn_radiation_type MoK\a
_diffrn_radiation_wavelength 0.71073
_diffrn_reflns_av_R_equivalents 0.0378
_diffrn_reflns_av_sigmaI/netI 0.0417
_diffrn_reflns_limit_h_max 22
_diffrn_reflns_limit_h_min -22
_diffrn_reflns_limit_k_max 17
_diffrn_reflns_limit_k_min -17
_diffrn_reflns_limit_l_max 20
_diffrn_reflns_limit_l_min -20
_diffrn_reflns_number 13747
_diffrn_reflns_theta_full 27.00
_diffrn_reflns_theta_max 27.00
_diffrn_reflns_theta_min 1.94
_exptl_absorpt_coefficient_mu 2.769
_exptl_absorpt_correction_T_max 0.5810
_exptl_absorpt_correction_T_min 0.4193
_exptl_absorpt_correction_type integration
_exptl_absorpt_process_details SADABS
_exptl_crystal_colour colorless
_exptl_crystal_density_diffrn 1.799
_exptl_crystal_density_method 'not measured'
_exptl_crystal_description block
_exptl_crystal_F_000 1960
_exptl_crystal_size_max 0.38
_exptl_crystal_size_mid 0.27
_exptl_crystal_size_min 0.22
_refine_diff_density_max 0.924
_refine_diff_density_min -0.593
_refine_diff_density_rms 0.102
_refine_ls_abs_structure_details 'Flack H D (1983), Acta Cryst. A39, 876-881'
_refine_ls_abs_structure_Flack 0.041(12)
_refine_ls_extinction_method none
_refine_ls_goodness_of_fit_ref 1.052
_refine_ls_hydrogen_treatment constr
_refine_ls_matrix_type full
_refine_ls_number_parameters 406
_refine_ls_number_reflns 7787
_refine_ls_number_restraints 15
_refine_ls_restrained_S_all 1.065
_refine_ls_R_factor_all 0.0400
_refine_ls_R_factor_gt 0.0368
_refine_ls_shift/su_max 0.001
_refine_ls_shift/su_mean 0.000
_refine_ls_structure_factor_coef Fsqd
_refine_ls_weighting_details 'calc w=1/[\s^2^(Fo^2^)+(0.0127P)^2^+28.9255P] where P=(Fo^2^+2Fc^2^)/3'
_refine_ls_weighting_scheme calc
_refine_ls_wR_factor_gt 0.0797
_refine_ls_wR_factor_ref 0.0819
_reflns_number_gt 7465
_reflns_number_total 7787
_reflns_threshold_expression >2sigma(I)
_cod_data_source_file om400649c_si_001.cif
_cod_data_source_block compound3A
_cod_original_cell_volume 3721.26(16)
_cod_original_sg_symbol_Hall 'C -2yc  '
_cod_original_sg_symbol_H-M 'C c  '
_cod_database_code 4081596

loop_
_symmetry_equiv_pos_as_xyz
'x, y, z'
'x, -y, z+1/2'
'x+1/2, y+1/2, z'
'x+1/2, -y+1/2, z+1/2'

loop_
_atom_site_label
_atom_site_type_symbol
_atom_site_fract_x
_atom_site_fract_y
_atom_site_fract_z
_atom_site_U_iso_or_equiv
_atom_site_adp_type
_atom_site_occupancy
_atom_site_symmetry_multiplicity
_atom_site_calc_flag
_atom_site_refinement_flags
_atom_site_disorder_assembly
_atom_site_disorder_group
As1 As 0.94337(3) 0.68867(4) 1.00280(4) 0.02567(12) Uani 1 1 d . . .
I1 I 0.93049(2) 0.54843(3) 1.11693(2) 0.03391(10) Uani 1 1 d . . .
Sb1 Sb 0.53158(2) 0.45981(3) 0.86109(2) 0.03284(10) Uani 1 1 d D . .
P1 P 0.76555(8) 0.73308(10) 0.95550(9) 0.0220(3) Uani 1 1 d . . .
P2 P 0.83682(8) 0.56646(11) 0.87407(9) 0.0226(3) Uani 1 1 d . . .
N1 N 0.8505(3) 0.7628(3) 1.0121(3) 0.0233(9) Uani 1 1 d . . .
N2 N 0.9143(3) 0.6289(4) 0.9062(3) 0.0272(10) Uani 1 1 d . . .
Si1 Si 0.86911(11) 0.85889(14) 1.09131(12) 0.0327(4) Uani 1 1 d . . .
F1 F 0.4590(5) 0.5167(7) 0.9069(6) 0.078(2) Uiso 0.65 1 d PD A 1
F1A F 0.4996(9) 0.5156(12) 0.9593(9) 0.077(4) Uiso 0.35 1 d PD A 2
F2 F 0.5713(3) 0.5826(4) 0.8359(5) 0.0852(19) Uani 1 1 d . A .
F3 F 0.6009(4) 0.3949(6) 0.8048(5) 0.0716(19) Uiso 0.73 1 d PD A 1
F3A F 0.5577(10) 0.4259(15) 0.7662(9) 0.073(5) Uiso 0.27 1 d PD A 2
F4 F 0.4938(3) 0.3370(3) 0.8873(4) 0.0654(14) Uani 1 1 d . A .
F5 F 0.4579(5) 0.4528(7) 0.7578(5) 0.064(2) Uiso 0.56 1 d PD A 1
F5A F 0.4403(6) 0.5088(9) 0.8003(7) 0.065(3) Uiso 0.44 1 d PD A 2
F6 F 0.6113(4) 0.4557(5) 0.9530(4) 0.0613(17) Uiso 0.74 1 d PD A 1
F6A F 0.6249(11) 0.4037(14) 0.9169(12) 0.063(5) Uiso 0.26 1 d PD A 2
Cl1 Cl 0.61132(19) 0.95161(19) 0.31145(15) 0.0822(8) Uani 1 1 d . . .
Cl2 Cl 0.63110(10) 0.86355(15) 0.47582(12) 0.0468(4) Uani 1 1 d . . .
C1 C 0.7419(3) 0.8001(4) 0.8589(3) 0.0253(11) Uani 1 1 d . . .
C2 C 0.7941(3) 0.8700(4) 0.8390(4) 0.0277(12) Uani 1 1 d . . .
H2 H 0.8412 0.8828 0.8766 0.033 Uiso 1 1 calc R . .
C3 C 0.7755(4) 0.9202(5) 0.7629(4) 0.0332(14) Uani 1 1 d . . .
H3 H 0.8099 0.9674 0.7498 0.040 Uiso 1 1 calc R . .
C4 C 0.7060(4) 0.9006(5) 0.7063(4) 0.0346(14) Uani 1 1 d . . .
H4 H 0.6940 0.9343 0.6551 0.041 Uiso 1 1 calc R . .
C5 C 0.6543(4) 0.8307(5) 0.7259(4) 0.0333(13) Uani 1 1 d . . .
H5 H 0.6076 0.8176 0.6879 0.040 Uiso 1 1 calc R . .
C6 C 0.6721(3) 0.7803(4) 0.8018(4) 0.0302(12) Uani 1 1 d . . .
H6 H 0.6374 0.7332 0.8148 0.036 Uiso 1 1 calc R . .
C7 C 0.6896(4) 0.7554(5) 1.0098(4) 0.0290(12) Uani 1 1 d . . .
C8 C 0.6463(3) 0.8435(5) 0.9973(4) 0.0328(13) Uani 1 1 d . . .
H8 H 0.6544 0.8896 0.9572 0.039 Uiso 1 1 calc R . .
C9 C 0.5913(4) 0.8630(6) 1.0443(5) 0.0431(16) Uani 1 1 d . . .
H9 H 0.5622 0.9219 1.0357 0.052 Uiso 1 1 calc R . .
C10 C 0.5797(5) 0.7956(6) 1.1033(5) 0.049(2) Uani 1 1 d . . .
H10 H 0.5435 0.8101 1.1358 0.059 Uiso 1 1 calc R . .
C11 C 0.6204(5) 0.7064(6) 1.1159(5) 0.059(2) Uani 1 1 d . . .
H11 H 0.6104 0.6599 1.1548 0.071 Uiso 1 1 calc R . .
C12 C 0.6768(5) 0.6870(5) 1.0693(4) 0.0443(18) Uani 1 1 d . . .
H12 H 0.7058 0.6280 1.0781 0.053 Uiso 1 1 calc R . .
C13 C 0.7976(3) 0.5932(4) 0.7659(4) 0.0265(11) Uani 1 1 d . . .
C14 C 0.8346(4) 0.6646(5) 0.7254(4) 0.0316(13) Uani 1 1 d . . .
H14 H 0.8801 0.6961 0.7534 0.038 Uiso 1 1 calc R . .
C15 C 0.8015(4) 0.6875(5) 0.6421(4) 0.0396(15) Uani 1 1 d . . .
H15 H 0.8261 0.7336 0.6137 0.047 Uiso 1 1 calc R . .
C16 C 0.7332(4) 0.6432(5) 0.6009(4) 0.0407(16) Uani 1 1 d . . .
H16 H 0.7111 0.6605 0.5456 0.049 Uiso 1 1 calc R . .
C17 C 0.6974(4) 0.5726(5) 0.6421(4) 0.0338(13) Uani 1 1 d . . .
H17 H 0.6512 0.5425 0.6144 0.041 Uiso 1 1 calc R . .
C18 C 0.7302(4) 0.5467(4) 0.7241(4) 0.0320(14) Uani 1 1 d . . .
H18 H 0.7068 0.4979 0.7512 0.038 Uiso 1 1 calc R . .
C19 C 0.8511(3) 0.4347(4) 0.8859(3) 0.0239(11) Uani 1 1 d . . .
C20 C 0.7947(4) 0.3711(5) 0.9044(5) 0.0377(15) Uani 1 1 d . . .
H20 H 0.7471 0.3967 0.9113 0.045 Uiso 1 1 calc R . .
C21 C 0.8096(5) 0.2694(5) 0.9124(5) 0.0440(17) Uani 1 1 d . . .
H21 H 0.7719 0.2264 0.9246 0.053 Uiso 1 1 calc R . .
C22 C 0.8799(4) 0.2316(6) 0.9025(4) 0.0424(17) Uani 1 1 d . . .
H22 H 0.8897 0.1631 0.9081 0.051 Uiso 1 1 calc R . .
C23 C 0.9344(4) 0.2938(5) 0.8848(5) 0.0465(18) Uani 1 1 d . . .
H23 H 0.9819 0.2678 0.8783 0.056 Uiso 1 1 calc R . .
C24 C 0.9211(4) 0.3947(5) 0.8761(5) 0.0401(15) Uani 1 1 d . . .
H24 H 0.9595 0.4365 0.8637 0.048 Uiso 1 1 calc R . .
C25 C 0.7629(3) 0.6020(4) 0.9315(3) 0.0228(11) Uani 1 1 d . . .
H25A H 0.7117 0.5849 0.8983 0.027 Uiso 1 1 calc R . .
H25B H 0.7710 0.5640 0.9834 0.027 Uiso 1 1 calc R . .
C26 C 0.8302(4) 0.9805(5) 1.0467(4) 0.0368(14) Uani 1 1 d . . .
H26A H 0.8553 0.9990 1.0021 0.055 Uiso 1 1 calc R . .
H26B H 0.8401 1.0309 1.0897 0.055 Uiso 1 1 calc R . .
H26C H 0.7749 0.9747 1.0249 0.055 Uiso 1 1 calc R . .
C27 C 0.8256(6) 0.8221(6) 1.1798(5) 0.055(2) Uani 1 1 d . . .
H27A H 0.7717 0.8421 1.1683 0.083 Uiso 1 1 calc R . .
H27B H 0.8532 0.8545 1.2301 0.083 Uiso 1 1 calc R . .
H27C H 0.8292 0.7507 1.1870 0.083 Uiso 1 1 calc R . .
C28 C 0.9759(5) 0.8695(7) 1.1233(6) 0.072(3) Uani 1 1 d . . .
H28A H 0.9971 0.8083 1.1497 0.108 Uiso 1 1 calc R . .
H28B H 0.9892 0.9241 1.1621 0.108 Uiso 1 1 calc R . .
H28C H 0.9971 0.8818 1.0747 0.108 Uiso 1 1 calc R . .
C29 C 0.5925(4) 0.8482(6) 0.3681(5) 0.0415(17) Uani 1 1 d . . .
H29A H 0.6151 0.7890 0.3483 0.050 Uiso 1 1 calc R . .
H29B H 0.5365 0.8381 0.3588 0.050 Uiso 1 1 calc R . .

loop_
_atom_site_aniso_label
_atom_site_aniso_U_11
_atom_site_aniso_U_22
_atom_site_aniso_U_33
_atom_site_aniso_U_23
_atom_site_aniso_U_13
_atom_site_aniso_U_12
As1 0.0256(3) 0.0275(3) 0.0239(3) -0.0021(2) 0.0052(2) -0.0014(2)
I1 0.0384(2) 0.0330(2) 0.0295(2) 0.00608(18) 0.00555(17) 0.00618(18)
Sb1 0.02442(19) 0.0305(2) 0.0422(2) 0.01390(19) 0.00426(17) 0.00008(17)
P1 0.0258(7) 0.0201(6) 0.0210(7) 0.0005(5) 0.0067(5) 0.0010(5)
P2 0.0251(7) 0.0225(7) 0.0209(7) -0.0016(5) 0.0066(5) -0.0002(5)
N1 0.028(2) 0.023(2) 0.018(2) -0.0016(18) 0.0033(18) 0.0031(18)
N2 0.031(2) 0.031(3) 0.021(2) -0.0038(19) 0.0071(19) -0.007(2)
Si1 0.0385(9) 0.0305(9) 0.0249(8) -0.0080(7) -0.0025(7) 0.0060(7)
F2 0.059(3) 0.055(3) 0.137(5) 0.042(3) 0.011(3) -0.016(2)
F4 0.062(3) 0.042(3) 0.095(4) 0.024(3) 0.025(3) -0.005(2)
Cl1 0.135(2) 0.0638(15) 0.0510(13) 0.0059(11) 0.0263(14) -0.0324(15)
Cl2 0.0424(9) 0.0527(10) 0.0431(9) 0.0018(8) 0.0045(7) -0.0036(8)
C1 0.031(3) 0.025(3) 0.021(3) -0.001(2) 0.009(2) 0.003(2)
C2 0.026(3) 0.030(3) 0.025(3) 0.004(2) 0.001(2) -0.006(2)
C3 0.041(4) 0.029(3) 0.031(3) 0.009(3) 0.011(3) -0.003(3)
C4 0.045(4) 0.028(3) 0.032(3) 0.007(3) 0.010(3) 0.006(3)
C5 0.035(3) 0.028(3) 0.036(3) -0.002(3) 0.007(3) -0.001(3)
C6 0.029(3) 0.026(3) 0.035(3) 0.000(2) 0.004(2) -0.002(2)
C7 0.037(3) 0.029(3) 0.025(3) -0.002(2) 0.013(2) 0.000(2)
C8 0.031(3) 0.037(3) 0.032(3) 0.001(3) 0.012(3) 0.004(3)
C9 0.040(4) 0.045(4) 0.048(4) -0.001(3) 0.018(3) 0.006(3)
C10 0.052(4) 0.049(4) 0.058(5) -0.012(4) 0.037(4) -0.003(3)
C11 0.091(6) 0.045(4) 0.059(5) -0.002(4) 0.052(5) 0.003(4)
C12 0.074(5) 0.030(3) 0.041(4) 0.007(3) 0.039(4) 0.009(3)
C13 0.030(3) 0.021(3) 0.028(3) -0.005(2) 0.006(2) 0.006(2)
C14 0.041(3) 0.028(3) 0.027(3) -0.001(2) 0.010(3) 0.000(2)
C15 0.057(4) 0.036(3) 0.026(3) 0.005(3) 0.009(3) 0.003(3)
C16 0.058(4) 0.042(4) 0.021(3) 0.001(3) 0.005(3) 0.011(3)
C17 0.035(3) 0.033(3) 0.029(3) -0.005(3) -0.001(3) 0.007(3)
C18 0.033(3) 0.024(3) 0.038(4) -0.001(3) 0.008(3) 0.000(2)
C19 0.029(3) 0.019(3) 0.022(3) -0.001(2) 0.003(2) 0.004(2)
C20 0.038(3) 0.030(3) 0.049(4) 0.000(3) 0.017(3) 0.001(3)
C21 0.059(4) 0.019(3) 0.057(5) -0.004(3) 0.021(4) -0.003(3)
C22 0.059(4) 0.036(4) 0.031(3) 0.000(3) 0.009(3) 0.015(3)
C23 0.036(4) 0.036(4) 0.064(5) -0.011(3) 0.002(3) 0.013(3)
C24 0.030(3) 0.031(3) 0.059(5) -0.005(3) 0.009(3) 0.002(3)
C25 0.024(3) 0.029(3) 0.016(2) 0.003(2) 0.005(2) -0.001(2)
C26 0.042(4) 0.032(3) 0.036(3) -0.005(3) 0.008(3) -0.004(3)
C27 0.099(6) 0.034(4) 0.031(4) -0.010(3) 0.010(4) 0.010(4)
C28 0.050(5) 0.070(6) 0.082(7) -0.054(5) -0.017(4) 0.013(4)
C29 0.041(4) 0.037(4) 0.048(4) -0.007(3) 0.014(3) -0.011(3)

loop_
_atom_type_symbol
_atom_type_description
_atom_type_scat_dispersion_real
_atom_type_scat_dispersion_imag
_atom_type_scat_source
C C 0.0033 0.0016 'International Tables Vol C Tables 4.2.6.8 and 6.1.1.4'
H H 0.0000 0.0000 'International Tables Vol C Tables 4.2.6.8 and 6.1.1.4'
P P 0.1023 0.0942 'International Tables Vol C Tables 4.2.6.8 and 6.1.1.4'
N N 0.0061 0.0033 'International Tables Vol C Tables 4.2.6.8 and 6.1.1.4'
Si Si 0.0817 0.0704 'International Tables Vol C Tables 4.2.6.8 and 6.1.1.4'
As As 0.0499 2.0058 'International Tables Vol C Tables 4.2.6.8 and 6.1.1.4'
I I -0.4742 1.8119 'International Tables Vol C Tables 4.2.6.8 and 6.1.1.4'
Sb Sb -0.5866 1.5461 'International Tables Vol C Tables 4.2.6.8 and 6.1.1.4'
F F 0.0171 0.0103 'International Tables Vol C Tables 4.2.6.8 and 6.1.1.4'
Cl Cl 0.1484 0.1585 'International Tables Vol C Tables 4.2.6.8 and 6.1.1.4'

loop_
_geom_angle_atom_site_label_1
_geom_angle_atom_site_label_2
_geom_angle_atom_site_label_3
_geom_angle
N2 As1 N1 102.6(2)
N2 As1 I1 104.90(16)
N1 As1 I1 95.86(14)
F3A Sb1 F1 145.4(6)
F3A Sb1 F5A 88.8(6)
F1 Sb1 F5A 56.5(5)
F3A Sb1 F6 114.6(6)
F1 Sb1 F6 99.1(4)
F5A Sb1 F6 153.3(4)
F3A Sb1 F6A 87.6(7)
F1 Sb1 F6A 127.1(6)
F5A Sb1 F6A 176.0(6)
F6 Sb1 F6A 30.8(5)
F3A Sb1 F4 98.6(7)
F1 Sb1 F4 87.4(4)
F5A Sb1 F4 97.3(4)
F6 Sb1 F4 91.9(3)
F6A Sb1 F4 81.5(6)
F3A Sb1 F2 81.4(7)
F1 Sb1 F2 93.1(4)
F5A Sb1 F2 83.7(4)
F6 Sb1 F2 87.2(3)
F6A Sb1 F2 97.5(6)
F4 Sb1 F2 179.0(3)
F3A Sb1 F3 30.5(5)
F1 Sb1 F3 174.7(4)
F5A Sb1 F3 119.1(4)
F6 Sb1 F3 85.7(3)
F6A Sb1 F3 57.2(6)
F4 Sb1 F3 90.4(3)
F2 Sb1 F3 89.1(3)
F3A Sb1 F5 57.5(6)
F1 Sb1 F5 89.0(4)
F5A Sb1 F5 34.7(4)
F6 Sb1 F5 171.8(4)
F6A Sb1 F5 141.2(6)
F4 Sb1 F5 87.3(3)
F2 Sb1 F5 93.6(3)
F3 Sb1 F5 86.1(4)
F3A Sb1 F1A 172.1(8)
F1 Sb1 F1A 30.1(4)
F5A Sb1 F1A 86.2(5)
F6 Sb1 F1A 69.0(5)
F6A Sb1 F1A 97.6(6)
F4 Sb1 F1A 88.1(5)
F2 Sb1 F1A 91.9(6)
F3 Sb1 F1A 154.6(5)
F5 Sb1 F1A 119.1(5)
N1 P1 C7 111.8(3)
N1 P1 C1 112.9(3)
C7 P1 C1 107.5(3)
N1 P1 C25 109.9(2)
C7 P1 C25 106.6(3)
C1 P1 C25 107.9(3)
N2 P2 C19 113.1(3)
N2 P2 C13 109.9(3)
C19 P2 C13 108.6(3)
N2 P2 C25 110.4(3)
C19 P2 C25 107.5(3)
C13 P2 C25 107.0(3)
P1 N1 Si1 125.7(3)
P1 N1 As1 120.9(3)
Si1 N1 As1 113.3(2)
P2 N2 As1 127.0(3)
N1 Si1 C28 105.9(3)
N1 Si1 C27 109.4(3)
C28 Si1 C27 111.7(5)
N1 Si1 C26 110.4(3)
C28 Si1 C26 108.1(4)
C27 Si1 C26 111.2(3)
C6 C1 C2 119.9(5)
C6 C1 P1 119.9(4)
C2 C1 P1 120.2(4)
C3 C2 C1 119.5(5)
C3 C2 H2 120.3
C1 C2 H2 120.3
C2 C3 C4 120.6(6)
C2 C3 H3 119.7
C4 C3 H3 119.7
C5 C4 C3 119.9(6)
C5 C4 H4 120.1
C3 C4 H4 120.1
C4 C5 C6 120.1(6)
C4 C5 H5 119.9
C6 C5 H5 119.9
C5 C6 C1 120.0(6)
C5 C6 H6 120.0
C1 C6 H6 120.0
C12 C7 C8 119.6(6)
C12 C7 P1 119.4(5)
C8 C7 P1 120.9(5)
C9 C8 C7 120.2(6)
C9 C8 H8 119.9
C7 C8 H8 119.9
C10 C9 C8 119.8(7)
C10 C9 H9 120.1
C8 C9 H9 120.1
C9 C10 C11 121.4(7)
C9 C10 H10 119.3
C11 C10 H10 119.3
C10 C11 C12 118.9(7)
C10 C11 H11 120.5
C12 C11 H11 120.5
C7 C12 C11 120.1(7)
C7 C12 H12 120.0
C11 C12 H12 120.0
C18 C13 C14 120.7(6)
C18 C13 P2 120.2(5)
C14 C13 P2 119.0(5)
C15 C14 C13 118.3(6)
C15 C14 H14 120.9
C13 C14 H14 120.9
C16 C15 C14 121.2(7)
C16 C15 H15 119.4
C14 C15 H15 119.4
C15 C16 C17 119.7(6)
C15 C16 H16 120.2
C17 C16 H16 120.2
C18 C17 C16 120.2(6)
C18 C17 H17 119.9
C16 C17 H17 119.9
C13 C18 C17 119.9(6)
C13 C18 H18 120.1
C17 C18 H18 120.1
C24 C19 C20 119.0(6)
C24 C19 P2 118.5(5)
C20 C19 P2 122.5(4)
C21 C20 C19 119.4(6)
C21 C20 H20 120.3
C19 C20 H20 120.3
C22 C21 C20 120.4(7)
C22 C21 H21 119.8
C20 C21 H21 119.8
C23 C22 C21 119.8(7)
C23 C22 H22 120.1
C21 C22 H22 120.1
C22 C23 C24 121.1(7)
C22 C23 H23 119.4
C24 C23 H23 119.4
C23 C24 C19 120.3(7)
C23 C24 H24 119.9
C19 C24 H24 119.9
P1 C25 P2 112.3(3)
P1 C25 H25A 109.1
P2 C25 H25A 109.1
P1 C25 H25B 109.1
P2 C25 H25B 109.1
H25A C25 H25B 107.9
Si1 C26 H26A 109.5
Si1 C26 H26B 109.5
H26A C26 H26B 109.5
Si1 C26 H26C 109.5
H26A C26 H26C 109.5
H26B C26 H26C 109.5
Si1 C27 H27A 109.5
Si1 C27 H27B 109.5
H27A C27 H27B 109.5
Si1 C27 H27C 109.5
H27A C27 H27C 109.5
H27B C27 H27C 109.5
Si1 C28 H28A 109.5
Si1 C28 H28B 109.5
H28A C28 H28B 109.5
Si1 C28 H28C 109.5
H28A C28 H28C 109.5
H28B C28 H28C 109.5
Cl1 C29 Cl2 111.4(4)
Cl1 C29 H29A 109.3
Cl2 C29 H29A 109.3
Cl1 C29 H29B 109.3
Cl2 C29 H29B 109.3
H29A C29 H29B 108.0

loop_
_geom_bond_atom_site_label_1
_geom_bond_atom_site_label_2
_geom_bond_distance
As1 N2 1.740(5)
As1 N1 1.938(5)
As1 I1 2.6820(7)
Sb1 F3A 1.766(15)
Sb1 F1 1.779(8)
Sb1 F5A 1.812(10)
Sb1 F6 1.815(7)
Sb1 F6A 1.849(19)
Sb1 F4 1.851(4)
Sb1 F2 1.860(5)
Sb1 F3 1.885(7)
Sb1 F5 1.890(8)
Sb1 F1A 1.956(13)
P1 N1 1.623(5)
P1 C7 1.778(6)
P1 C1 1.780(6)
P1 C25 1.789(6)
P2 N2 1.582(5)
P2 C19 1.779(5)
P2 C13 1.785(6)
P2 C25 1.820(5)
N1 Si1 1.798(5)
Si1 C28 1.836(8)
Si1 C27 1.839(9)
Si1 C26 1.845(7)
Cl1 C29 1.731(8)
Cl2 C29 1.752(8)
C1 C6 1.392(8)
C1 C2 1.393(8)
C2 C3 1.385(8)
C2 H2 0.9300
C3 C4 1.385(9)
C3 H3 0.9300
C4 C5 1.384(9)
C4 H4 0.9300
C5 C6 1.384(9)
C5 H5 0.9300
C6 H6 0.9300
C7 C12 1.385(9)
C7 C8 1.389(8)
C8 C9 1.381(9)
C8 H8 0.9300
C9 C10 1.365(11)
C9 H9 0.9300
C10 C11 1.379(12)
C10 H10 0.9300
C11 C12 1.397(10)
C11 H11 0.9300
C12 H12 0.9300
C13 C18 1.377(9)
C13 C14 1.396(8)
C14 C15 1.390(9)
C14 H14 0.9300
C15 C16 1.372(10)
C15 H15 0.9300
C16 C17 1.383(10)
C16 H16 0.9300
C17 C18 1.380(9)
C17 H17 0.9300
C18 H18 0.9300
C19 C24 1.379(8)
C19 C20 1.385(8)
C20 C21 1.381(9)
C20 H20 0.9300
C21 C22 1.373(10)
C21 H21 0.9300
C22 C23 1.344(11)
C22 H22 0.9300
C23 C24 1.367(9)
C23 H23 0.9300
C24 H24 0.9300
C25 H25A 0.9700
C25 H25B 0.9700
C26 H26A 0.9600
C26 H26B 0.9600
C26 H26C 0.9600
C27 H27A 0.9600
C27 H27B 0.9600
C27 H27C 0.9600
C28 H28A 0.9600
C28 H28B 0.9600
C28 H28C 0.9600
C29 H29A 0.9700
C29 H29B 0.9700
